data_4071219
loop_
_publ_author_name
'Zirngast, Michaela'
'Marschner, Christoph'
'Baumgartner, Judith'

_publ_section_title
;
 Group 4 Metallocene Complexes of Tris(trimethylsilyl)silylacetylene and
 Related Alkynes
;
_journal_issue 11
_journal_name_full Organometallics
_journal_page_first 2570
_journal_paper_doi 10.1021/om800038h
_journal_volume 27
_journal_year 2008
_chemical_formula_sum 'C54 H66 Si6 Zr'
_chemical_formula_weight 974.83
_chemical_name_systematic
; 
 ? 
;
_space_group_IT_number 14
_symmetry_cell_setting monoclinic
_symmetry_space_group_name_Hall '-P 2ybc'
_symmetry_space_group_name_H-M 'P 1 21/c 1'
_atom_sites_solution_hydrogens geom
_atom_sites_solution_primary direct
_atom_sites_solution_secondary difmap
_audit_creation_method SHELXL-97
_cell_angle_alpha 90.00
_cell_angle_beta 93.73(3)
_cell_angle_gamma 90.00
_cell_formula_units_Z 4
_cell_length_a 19.039(4)
_cell_length_b 9.6121(19)
_cell_length_c 30.102(6)
_cell_measurement_reflns_used 3586
_cell_measurement_temperature 100(2)
_cell_measurement_theta_max 19
_cell_measurement_theta_min 2
_cell_volume 5497.1(19)
_computing_cell_refinement 'Bruker XSCANS'
_computing_data_collection 'Bruker XSCANS'
_computing_data_reduction 'Bruker SHELXTL'
_computing_molecular_graphics 'Bruker SHELXTL'
_computing_publication_material 'Bruker SHELXTL'
_computing_structure_refinement 'SHELXL-97 (Sheldrick, 1997)'
_computing_structure_solution 'SHELXS-97 (Sheldrick, 1990)'
_diffrn_ambient_temperature 100(2)
_diffrn_measured_fraction_theta_full 0.992
_diffrn_measured_fraction_theta_max 0.992
_diffrn_measurement_device_type 'SMART APEX'
_diffrn_measurement_method '\w scans'
_diffrn_radiation_monochromator graphite
_diffrn_radiation_source 'fine-focus sealed tube'
_diffrn_radiation_type MoK\a
_diffrn_radiation_wavelength 0.71073
_diffrn_reflns_av_R_equivalents 0.1132
_diffrn_reflns_av_sigmaI/netI 0.1117
_diffrn_reflns_limit_h_max 22
_diffrn_reflns_limit_h_min -22
_diffrn_reflns_limit_k_max 11
_diffrn_reflns_limit_k_min -11
_diffrn_reflns_limit_l_max 36
_diffrn_reflns_limit_l_min -35
_diffrn_reflns_number 39551
_diffrn_reflns_theta_full 25.38
_diffrn_reflns_theta_max 25.38
_diffrn_reflns_theta_min 1.67
_exptl_absorpt_coefficient_mu 0.363
_exptl_absorpt_correction_T_max 0.9309
_exptl_absorpt_correction_T_min 0.8988
_exptl_absorpt_correction_type multi-scan
_exptl_absorpt_process_details XPREP
_exptl_crystal_colour yellow
_exptl_crystal_density_diffrn 1.178
_exptl_crystal_density_method 'not measured'
_exptl_crystal_description needles
_exptl_crystal_F_000 2056
_exptl_crystal_size_max 0.30
_exptl_crystal_size_mid 0.25
_exptl_crystal_size_min 0.20
_refine_diff_density_max 0.402
_refine_diff_density_min -0.327
_refine_diff_density_rms 0.064
_refine_ls_extinction_method none
_refine_ls_goodness_of_fit_ref 0.962
_refine_ls_hydrogen_treatment constr
_refine_ls_matrix_type full
_refine_ls_number_parameters 562
_refine_ls_number_reflns 10032
_refine_ls_number_restraints 0
_refine_ls_restrained_S_all 0.962
_refine_ls_R_factor_all 0.1206
_refine_ls_R_factor_gt 0.0612
_refine_ls_shift/su_max 0.002
_refine_ls_shift/su_mean 0.000
_refine_ls_structure_factor_coef Fsqd
_refine_ls_weighting_details 'calc w=1/[\s^2^(Fo^2^)+(0.0563P)^2^+0.0000P] where P=(Fo^2^+2Fc^2^)/3'
_refine_ls_weighting_scheme calc
_refine_ls_wR_factor_gt 0.1256
_refine_ls_wR_factor_ref 0.1484
_reflns_number_gt 5731
_reflns_number_total 10032
_reflns_threshold_expression >2sigma(I)
_cod_data_source_file om800038h-file001.cif
_cod_data_source_block 23_505j
_cod_original_sg_symbol_H-M P2(1)/c
_cod_database_code 4071219

loop_
_symmetry_equiv_pos_as_xyz
'x, y, z'
'-x, y+1/2, -z+1/2'
'-x, -y, -z'
'x, -y-1/2, z-1/2'

loop_
_atom_site_label
_atom_site_type_symbol
_atom_site_fract_x
_atom_site_fract_y
_atom_site_fract_z
_atom_site_U_iso_or_equiv
_atom_site_adp_type
_atom_site_occupancy
_atom_site_symmetry_multiplicity
_atom_site_calc_flag
_atom_site_refinement_flags
Zr1 Zr 0.29372(2) 0.58005(4) 0.437088(14) 0.04436(15) Uani 1 1 d .
Si1 Si 0.21017(6) 0.46401(13) 0.32873(4) 0.0435(3) Uani 1 1 d .
Si2 Si 0.23853(7) 0.25038(15) 0.29449(5) 0.0589(4) Uani 1 1 d .
Si3 Si 0.11741(8) 0.57834(16) 0.28602(5) 0.0683(4) Uani 1 1 d .
Si4 Si 0.25977(6) 0.45483(13) 0.54914(4) 0.0446(3) Uani 1 1 d .
Si5 Si 0.18016(8) 0.53857(16) 0.59992(5) 0.0629(4) Uani 1 1 d .
Si6 Si 0.31915(8) 0.25476(15) 0.57914(5) 0.0600(4) Uani 1 1 d .
C1 C 0.3742(2) 0.3720(6) 0.4353(2) 0.0702(15) Uani 1 1 d .
H1 H 0.3534 0.2826 0.4373 0.084 Uiso 1 1 calc R
C2 C 0.4012(3) 0.4531(7) 0.47072(19) 0.0771(18) Uani 1 1 d .
H2 H 0.4032 0.4279 0.5013 0.093 Uiso 1 1 calc R
C3 C 0.4246(3) 0.5772(8) 0.4535(2) 0.090(2) Uani 1 1 d .
H3 H 0.4453 0.6523 0.4702 0.108 Uiso 1 1 calc R
C4 C 0.4125(3) 0.5721(7) 0.4075(2) 0.0814(18) Uani 1 1 d .
H4 H 0.4227 0.6440 0.3873 0.098 Uiso 1 1 calc R
C5 C 0.3832(3) 0.4454(7) 0.39641(18) 0.0704(16) Uani 1 1 d .
H5 H 0.3712 0.4133 0.3670 0.085 Uiso 1 1 calc R
C6 C 0.1952(3) 0.7536(5) 0.4377(3) 0.0840(19) Uani 1 1 d .
H6 H 0.1487 0.7173 0.4363 0.101 Uiso 1 1 calc R
C7 C 0.2335(4) 0.7897(6) 0.4022(2) 0.0767(17) Uani 1 1 d .
H7 H 0.2179 0.7856 0.3716 0.092 Uiso 1 1 calc R
C8 C 0.2983(4) 0.8328(6) 0.4193(3) 0.106(2) Uani 1 1 d .
H8 H 0.3358 0.8640 0.4024 0.127 Uiso 1 1 calc R
C9 C 0.2999(6) 0.8236(8) 0.4634(4) 0.140(4) Uani 1 1 d .
H9 H 0.3393 0.8447 0.4832 0.168 Uiso 1 1 calc R
C10 C 0.2374(6) 0.7802(8) 0.4753(3) 0.116(3) Uani 1 1 d .
H10 H 0.2243 0.7695 0.5050 0.139 Uiso 1 1 calc R
C11 C 0.2150(2) 0.4610(4) 0.39143(13) 0.0382(10) Uani 1 1 d .
C12 C 0.1754(2) 0.3779(4) 0.41622(13) 0.0377(10) Uani 1 1 d .
C13 C 0.1850(2) 0.3782(4) 0.46619(13) 0.0381(10) Uani 1 1 d .
C14 C 0.2374(2) 0.4534(4) 0.48761(13) 0.0384(10) Uani 1 1 d .
C15 C 0.1219(2) 0.2762(4) 0.39626(13) 0.0394(10) Uani 1 1 d .
C16 C 0.0624(2) 0.3228(5) 0.37210(14) 0.0504(12) Uani 1 1 d .
H16 H 0.0562 0.4197 0.3670 0.061 Uiso 1 1 calc R
C17 C 0.0111(2) 0.2295(6) 0.35499(16) 0.0631(14) Uani 1 1 d .
H17 H -0.0301 0.2626 0.3388 0.076 Uiso 1 1 calc R
C18 C 0.0211(3) 0.0889(6) 0.36197(16) 0.0650(14) Uani 1 1 d .
H18 H -0.0134 0.0246 0.3505 0.078 Uiso 1 1 calc R
C19 C 0.0800(3) 0.0418(5) 0.38510(16) 0.0599(13) Uani 1 1 d .
H19 H 0.0866 -0.0553 0.3896 0.072 Uiso 1 1 calc R
C20 C 0.1306(2) 0.1344(5) 0.40219(14) 0.0488(11) Uani 1 1 d .
H20 H 0.1717 0.1001 0.4181 0.059 Uiso 1 1 calc R
C21 C 0.1316(2) 0.2979(5) 0.49000(14) 0.0474(11) Uani 1 1 d .
C22 C 0.0623(3) 0.3408(6) 0.48832(16) 0.0666(15) Uani 1 1 d .
H22 H 0.0492 0.4239 0.4728 0.080 Uiso 1 1 calc R
C23 C 0.0117(3) 0.2661(9) 0.5086(2) 0.100(2) Uani 1 1 d .
H23 H -0.0356 0.2983 0.5072 0.120 Uiso 1 1 calc R
C24 C 0.0289(5) 0.1468(10) 0.5306(2) 0.124(3) Uani 1 1 d .
H24 H -0.0063 0.0948 0.5442 0.149 Uiso 1 1 calc R
C25 C 0.0975(5) 0.1012(7) 0.5332(2) 0.103(2) Uani 1 1 d .
H25 H 0.1098 0.0181 0.5489 0.124 Uiso 1 1 calc R
C26 C 0.1482(3) 0.1763(5) 0.51309(16) 0.0681(15) Uani 1 1 d .
H26 H 0.1954 0.1441 0.5151 0.082 Uiso 1 1 calc R
C27 C 0.2931(4) 0.1375(6) 0.3338(2) 0.109(2) Uani 1 1 d .
H27A H 0.2958 0.0435 0.3214 0.163 Uiso 1 1 calc R
H27B H 0.2715 0.1333 0.3625 0.163 Uiso 1 1 calc R
H27C H 0.3406 0.1765 0.3382 0.163 Uiso 1 1 calc R
C28 C 0.2915(4) 0.2911(7) 0.2466(2) 0.113(2) Uani 1 1 d .
H28A H 0.3310 0.3513 0.2565 0.170 Uiso 1 1 calc R
H28B H 0.2618 0.3389 0.2235 0.170 Uiso 1 1 calc R
H28C H 0.3095 0.2046 0.2344 0.170 Uiso 1 1 calc R
C29 C 0.1599(3) 0.1488(6) 0.2740(2) 0.0920(19) Uani 1 1 d .
H29A H 0.1353 0.1983 0.2492 0.138 Uiso 1 1 calc R
H29B H 0.1283 0.1373 0.2982 0.138 Uiso 1 1 calc R
H29C H 0.1748 0.0571 0.2639 0.138 Uiso 1 1 calc R
C30 C 0.0414(3) 0.4722(7) 0.2653(2) 0.113(2) Uani 1 1 d .
H30A H 0.0106 0.5280 0.2450 0.169 Uiso 1 1 calc R
H30B H 0.0153 0.4412 0.2904 0.169 Uiso 1 1 calc R
H30C H 0.0582 0.3909 0.2494 0.169 Uiso 1 1 calc R
C31 C 0.0767(5) 0.7175(9) 0.3191(3) 0.231(7) Uani 1 1 d .
H31A H 0.1042 0.8034 0.3172 0.347 Uiso 1 1 calc R
H31B H 0.0763 0.6882 0.3502 0.347 Uiso 1 1 calc R
H31C H 0.0284 0.7341 0.3071 0.347 Uiso 1 1 calc R
C32 C 0.1558(4) 0.6548(14) 0.2379(3) 0.292(9) Uani 1 1 d .
H32A H 0.1750 0.5809 0.2198 0.438 Uiso 1 1 calc R
H32B H 0.1935 0.7190 0.2479 0.438 Uiso 1 1 calc R
H32C H 0.1194 0.7056 0.2200 0.438 Uiso 1 1 calc R
C33 C 0.2839(3) 0.5801(5) 0.31301(15) 0.0535(12) Uani 1 1 d .
C34 C 0.3284(3) 0.6500(5) 0.29820(15) 0.0541(12) Uani 1 1 d .
C35 C 0.3835(3) 0.7288(5) 0.27965(15) 0.0530(12) Uani 1 1 d .
C36 C 0.4537(3) 0.7034(5) 0.29125(17) 0.0620(13) Uani 1 1 d .
H36 H 0.4658 0.6365 0.3137 0.074 Uiso 1 1 calc R
C37 C 0.5059(3) 0.7713(6) 0.2715(2) 0.0812(17) Uani 1 1 d .
H37 H 0.5538 0.7511 0.2800 0.097 Uiso 1 1 calc R
C38 C 0.4897(3) 0.8674(7) 0.2399(2) 0.0898(19) Uani 1 1 d .
H38 H 0.5262 0.9143 0.2259 0.108 Uiso 1 1 calc R
C39 C 0.4207(4) 0.8981(7) 0.2279(2) 0.098(2) Uani 1 1 d .
H39 H 0.4096 0.9670 0.2059 0.118 Uiso 1 1 calc R
C40 C 0.3668(3) 0.8284(6) 0.24780(18) 0.0806(17) Uani 1 1 d .
H40 H 0.3189 0.8494 0.2395 0.097 Uiso 1 1 calc R
C41 C 0.1535(4) 0.7204(7) 0.5846(2) 0.116(2) Uani 1 1 d .
H41A H 0.1260 0.7200 0.5560 0.173 Uiso 1 1 calc R
H41B H 0.1956 0.7779 0.5824 0.173 Uiso 1 1 calc R
H41C H 0.1248 0.7587 0.6076 0.173 Uiso 1 1 calc R
C42 C 0.1023(3) 0.4299(7) 0.6083(2) 0.105(2) Uani 1 1 d .
H42A H 0.0781 0.4653 0.6337 0.157 Uiso 1 1 calc R
H42B H 0.1172 0.3337 0.6141 0.157 Uiso 1 1 calc R
H42C H 0.0702 0.4331 0.5815 0.157 Uiso 1 1 calc R
C43 C 0.2316(3) 0.5512(7) 0.65571(18) 0.099(2) Uani 1 1 d .
H43A H 0.2036 0.6014 0.6767 0.149 Uiso 1 1 calc R
H43B H 0.2757 0.6013 0.6522 0.149 Uiso 1 1 calc R
H43C H 0.2421 0.4575 0.6671 0.149 Uiso 1 1 calc R
C44 C 0.2613(3) 0.1457(6) 0.61294(18) 0.095(2) Uani 1 1 d .
H44A H 0.2217 0.1104 0.5938 0.142 Uiso 1 1 calc R
H44B H 0.2435 0.2022 0.6369 0.142 Uiso 1 1 calc R
H44C H 0.2885 0.0673 0.6259 0.142 Uiso 1 1 calc R
C45 C 0.3950(3) 0.3165(6) 0.61705(19) 0.092(2) Uani 1 1 d .
H45A H 0.4195 0.2362 0.6308 0.138 Uiso 1 1 calc R
H45B H 0.3774 0.3760 0.6403 0.138 Uiso 1 1 calc R
H45C H 0.4277 0.3697 0.5998 0.138 Uiso 1 1 calc R
C46 C 0.3555(3) 0.1426(6) 0.53564(19) 0.097(2) Uani 1 1 d .
H46A H 0.3650 0.0495 0.5478 0.146 Uiso 1 1 calc R
H46B H 0.3993 0.1834 0.5262 0.146 Uiso 1 1 calc R
H46C H 0.3212 0.1359 0.5100 0.146 Uiso 1 1 calc R
C47 C 0.3280(2) 0.5909(5) 0.56023(15) 0.0554(12) Uani 1 1 d .
C48 C 0.3709(3) 0.6772(5) 0.57340(17) 0.0643(14) Uani 1 1 d .
C49 C 0.4209(3) 0.7799(5) 0.5912(2) 0.0803(18) Uani 1 1 d .
C50 C 0.4142(5) 0.8301(8) 0.6329(2) 0.158(4) Uani 1 1 d .
H50 H 0.3768 0.7994 0.6499 0.190 Uiso 1 1 calc R
C51 C 0.4628(7) 0.9273(9) 0.6507(3) 0.181(6) Uani 1 1 d .
H51 H 0.4587 0.9611 0.6800 0.217 Uiso 1 1 calc R
C52 C 0.5153(5) 0.9737(8) 0.6267(5) 0.151(5) Uani 1 1 d .
H52 H 0.5476 1.0409 0.6390 0.181 Uiso 1 1 calc R
C53 C 0.5221(4) 0.9249(8) 0.5852(4) 0.163(5) Uani 1 1 d .
H53 H 0.5594 0.9569 0.5684 0.195 Uiso 1 1 calc R
C54 C 0.4742(3) 0.8270(7) 0.5668(3) 0.116(3) Uani 1 1 d .
H54 H 0.4787 0.7934 0.5374 0.139 Uiso 1 1 calc R

loop_
_atom_site_aniso_label
_atom_site_aniso_U_11
_atom_site_aniso_U_22
_atom_site_aniso_U_33
_atom_site_aniso_U_23
_atom_site_aniso_U_13
_atom_site_aniso_U_12
Zr1 0.0390(3) 0.0470(3) 0.0461(3) 0.0023(2) -0.00519(18) -0.0049(2)
Si1 0.0415(7) 0.0518(8) 0.0366(7) 0.0037(6) -0.0014(5) -0.0015(6)
Si2 0.0585(9) 0.0673(10) 0.0515(9) -0.0081(7) 0.0091(7) 0.0060(7)
Si3 0.0646(10) 0.0682(10) 0.0682(10) 0.0167(8) -0.0250(8) -0.0015(8)
Si4 0.0457(7) 0.0476(8) 0.0393(7) -0.0048(6) -0.0066(6) 0.0034(6)
Si5 0.0617(9) 0.0782(11) 0.0485(8) -0.0131(7) 0.0021(7) 0.0118(8)
Si6 0.0700(10) 0.0596(9) 0.0486(8) 0.0031(7) -0.0096(7) 0.0130(7)
C1 0.045(3) 0.091(4) 0.075(4) 0.012(4) 0.004(3) 0.020(3)
C2 0.044(3) 0.124(6) 0.062(4) 0.004(4) -0.005(3) 0.028(3)
C3 0.045(3) 0.137(6) 0.087(5) -0.021(5) -0.010(3) -0.014(4)
C4 0.052(3) 0.118(6) 0.075(4) 0.011(4) 0.010(3) -0.013(4)
C5 0.046(3) 0.108(5) 0.057(4) -0.009(3) -0.001(3) 0.019(3)
C6 0.069(4) 0.041(3) 0.143(7) 0.012(4) 0.016(5) 0.010(3)
C7 0.105(5) 0.057(4) 0.064(4) 0.001(3) -0.024(4) 0.022(3)
C8 0.086(5) 0.060(4) 0.172(8) 0.040(5) 0.006(5) -0.022(4)
C9 0.186(10) 0.060(5) 0.160(10) -0.026(6) -0.101(8) 0.007(6)
C10 0.216(11) 0.063(5) 0.072(5) 0.007(4) 0.032(7) 0.067(6)
C11 0.036(2) 0.040(3) 0.039(2) 0.001(2) -0.0003(19) 0.0033(19)
C12 0.034(2) 0.036(2) 0.042(3) -0.002(2) -0.005(2) 0.0050(19)
C13 0.041(3) 0.035(2) 0.037(2) -0.0016(19) -0.003(2) 0.0012(19)
C14 0.041(2) 0.035(2) 0.038(2) -0.0028(19) -0.0022(19) 0.0054(19)
C15 0.041(3) 0.044(3) 0.033(2) -0.003(2) 0.0007(19) -0.005(2)
C16 0.043(3) 0.058(3) 0.048(3) 0.002(2) -0.008(2) -0.003(2)
C17 0.043(3) 0.082(4) 0.062(3) -0.007(3) -0.010(2) -0.005(3)
C18 0.067(4) 0.069(4) 0.059(3) -0.020(3) 0.003(3) -0.025(3)
C19 0.070(4) 0.046(3) 0.065(3) -0.007(3) 0.006(3) -0.014(3)
C20 0.050(3) 0.049(3) 0.047(3) -0.007(2) 0.002(2) -0.002(2)
C21 0.051(3) 0.051(3) 0.040(3) -0.004(2) 0.001(2) -0.011(2)
C22 0.054(3) 0.093(4) 0.054(3) 0.000(3) 0.010(3) -0.018(3)
C23 0.074(4) 0.157(7) 0.071(5) -0.016(5) 0.018(4) -0.050(5)
C24 0.155(8) 0.150(8) 0.071(5) -0.013(5) 0.027(5) -0.104(7)
C25 0.157(7) 0.082(5) 0.070(4) 0.022(4) 0.007(5) -0.055(5)
C26 0.092(4) 0.060(4) 0.051(3) 0.008(3) -0.005(3) -0.013(3)
C27 0.133(6) 0.084(4) 0.106(5) -0.012(4) -0.017(4) 0.050(4)
C28 0.126(6) 0.125(6) 0.096(5) -0.029(4) 0.065(4) -0.016(5)
C29 0.091(4) 0.095(5) 0.091(4) -0.043(4) 0.017(3) -0.014(4)
C30 0.106(5) 0.123(6) 0.100(5) 0.028(4) -0.060(4) -0.016(4)
C31 0.258(12) 0.149(8) 0.262(12) -0.101(8) -0.178(10) 0.139(8)
C32 0.088(6) 0.54(2) 0.246(11) 0.320(14) -0.040(6) -0.060(9)
C33 0.054(3) 0.063(3) 0.042(3) 0.005(2) -0.008(2) 0.001(3)
C34 0.056(3) 0.060(3) 0.047(3) 0.007(3) 0.002(2) -0.008(3)
C35 0.063(3) 0.050(3) 0.047(3) -0.001(2) 0.006(2) -0.005(3)
C36 0.055(3) 0.067(3) 0.065(3) 0.013(3) 0.009(3) -0.005(3)
C37 0.059(4) 0.088(4) 0.096(5) 0.025(4) 0.004(3) -0.005(3)
C38 0.073(4) 0.100(5) 0.098(5) 0.026(4) 0.016(4) -0.022(4)
C39 0.105(5) 0.098(5) 0.091(5) 0.049(4) 0.004(4) -0.016(4)
C40 0.067(4) 0.095(5) 0.078(4) 0.028(4) -0.002(3) -0.009(3)
C41 0.117(6) 0.106(5) 0.128(6) 0.012(5) 0.043(5) 0.050(4)
C42 0.089(5) 0.140(6) 0.087(5) -0.039(4) 0.026(4) -0.025(4)
C43 0.092(5) 0.146(6) 0.061(4) -0.036(4) 0.003(3) 0.000(4)
C44 0.125(5) 0.090(4) 0.066(4) 0.022(3) -0.009(4) 0.000(4)
C45 0.083(4) 0.100(5) 0.087(4) 0.010(4) -0.043(3) 0.016(4)
C46 0.142(6) 0.069(4) 0.081(4) -0.005(3) 0.009(4) 0.046(4)
C47 0.055(3) 0.054(3) 0.055(3) -0.002(3) -0.010(2) -0.002(3)
C48 0.067(4) 0.052(3) 0.070(4) -0.003(3) -0.024(3) 0.007(3)
C49 0.081(4) 0.046(3) 0.107(5) 0.000(3) -0.043(4) -0.004(3)
C50 0.272(11) 0.115(6) 0.078(5) 0.001(4) -0.066(6) -0.102(7)
C51 0.309(15) 0.103(7) 0.118(8) 0.008(5) -0.093(9) -0.085(8)
C52 0.130(8) 0.054(5) 0.255(14) -0.027(7) -0.105(8) 0.000(5)
C53 0.051(4) 0.092(6) 0.344(15) -0.095(8) 0.002(6) -0.007(4)
C54 0.050(4) 0.092(5) 0.203(8) -0.065(5) -0.003(5) 0.001(4)

loop_
_atom_type_symbol
_atom_type_description
_atom_type_scat_dispersion_real
_atom_type_scat_dispersion_imag
_atom_type_scat_source
C C 0.0033 0.0016 'International Tables Vol C Tables 4.2.6.8 and 6.1.1.4'
H H 0.0000 0.0000 'International Tables Vol C Tables 4.2.6.8 and 6.1.1.4'
Si Si 0.0817 0.0704 'International Tables Vol C Tables 4.2.6.8 and 6.1.1.4'
Zr Zr -2.9673 0.5597 'International Tables Vol C Tables 4.2.6.8 and 6.1.1.4'

loop_
_geom_angle_atom_site_label_1
_geom_angle_atom_site_label_2
_geom_angle_atom_site_label_3
_geom_angle
C14 Zr1 C11 79.26(14)
C14 Zr1 C9 107.9(3)
C11 Zr1 C9 133.3(2)
C14 Zr1 C4 134.74(18)
C11 Zr1 C4 110.31(19)
C9 Zr1 C4 96.8(4)
C14 Zr1 C8 133.8(2)
C11 Zr1 C8 113.0(2)
C9 Zr1 C8 31.1(3)
C4 Zr1 C8 84.7(2)
C14 Zr1 C3 111.6(2)
C11 Zr1 C3 136.07(18)
C9 Zr1 C3 85.5(3)
C4 Zr1 C3 32.31(18)
C8 Zr1 C3 90.3(3)
C14 Zr1 C6 88.0(2)
C11 Zr1 C6 82.8(2)
C9 Zr1 C6 52.3(3)
C4 Zr1 C6 136.1(2)
C8 Zr1 C6 52.4(2)
C3 Zr1 C6 137.6(2)
C14 Zr1 C7 119.2(2)
C11 Zr1 C7 83.46(17)
C9 Zr1 C7 52.1(2)
C4 Zr1 C7 106.0(2)
C8 Zr1 C7 31.76(19)
C3 Zr1 C7 120.7(3)
C6 Zr1 C7 31.80(18)
C14 Zr1 C10 82.5(2)
C11 Zr1 C10 112.2(3)
C9 Zr1 C10 30.9(3)
C4 Zr1 C10 127.7(3)
C8 Zr1 C10 51.3(3)
C3 Zr1 C10 111.4(3)
C6 Zr1 C10 31.6(2)
C7 Zr1 C10 51.9(2)
C14 Zr1 C5 114.44(18)
C11 Zr1 C5 83.56(17)
C9 Zr1 C5 128.5(4)
C4 Zr1 C5 31.80(17)
C8 Zr1 C5 111.2(2)
C3 Zr1 C5 52.82(19)
C6 Zr1 C5 150.9(2)
C7 Zr1 C5 120.9(2)
C10 Zr1 C5 159.5(3)
C14 Zr1 C1 84.47(16)
C11 Zr1 C1 88.01(17)
C9 Zr1 C1 137.9(3)
C4 Zr1 C1 53.1(2)
C8 Zr1 C1 137.6(2)
C3 Zr1 C1 53.0(2)
C6 Zr1 C1 169.12(19)
C7 Zr1 C1 152.6(2)
C10 Zr1 C1 153.3(3)
C5 Zr1 C1 31.91(16)
C14 Zr1 C2 83.03(18)
C11 Zr1 C2 118.81(19)
C9 Zr1 C2 107.9(3)
C4 Zr1 C2 53.0(2)
C8 Zr1 C2 121.1(3)
C3 Zr1 C2 31.87(18)
C6 Zr1 C2 154.2(3)
C7 Zr1 C2 152.4(2)
C10 Zr1 C2 122.8(3)
C5 Zr1 C2 52.65(18)
C1 Zr1 C2 31.97(16)
C33 Si1 C11 105.84(19)
C33 Si1 Si2 102.11(16)
C11 Si1 Si2 115.08(13)
C33 Si1 Si3 97.46(15)
C11 Si1 Si3 122.24(14)
Si2 Si1 Si3 110.23(7)
C28 Si2 C29 108.6(3)
C28 Si2 C27 107.9(3)
C29 Si2 C27 107.9(3)
C28 Si2 Si1 107.8(2)
C29 Si2 Si1 113.41(19)
C27 Si2 Si1 111.1(2)
C32 Si3 C30 107.5(4)
C32 Si3 C31 109.7(6)
C30 Si3 C31 103.5(4)
C32 Si3 Si1 107.1(3)
C30 Si3 Si1 117.7(2)
C31 Si3 Si1 111.2(2)
C47 Si4 C14 107.1(2)
C47 Si4 Si5 96.57(16)
C14 Si4 Si5 121.87(14)
C47 Si4 Si6 101.03(15)
C14 Si4 Si6 116.18(13)
Si5 Si4 Si6 109.80(7)
C42 Si5 C41 110.8(3)
C42 Si5 C43 106.8(3)
C41 Si5 C43 106.0(3)
C42 Si5 Si4 116.8(2)
C41 Si5 Si4 109.6(2)
C43 Si5 Si4 106.22(19)
C46 Si6 C44 108.5(3)
C46 Si6 C45 107.7(3)
C44 Si6 C45 107.7(3)
C46 Si6 Si4 112.94(19)
C44 Si6 Si4 112.2(2)
C45 Si6 Si4 107.63(19)
C5 C1 C2 107.6(6)
C5 C1 Zr1 74.0(3)
C2 C1 Zr1 74.5(3)
C3 C2 C1 107.9(5)
C3 C2 Zr1 73.0(3)
C1 C2 Zr1 73.5(3)
C2 C3 C4 107.8(6)
C2 C3 Zr1 75.1(3)
C4 C3 Zr1 72.9(3)
C5 C4 C3 108.2(6)
C5 C4 Zr1 75.5(3)
C3 C4 Zr1 74.8(3)
C4 C5 C1 108.5(5)
C4 C5 Zr1 72.7(3)
C1 C5 Zr1 74.1(3)
C10 C6 C7 106.5(6)
C10 C6 Zr1 74.4(4)
C7 C6 Zr1 74.3(3)
C8 C7 C6 107.1(6)
C8 C7 Zr1 73.2(3)
C6 C7 Zr1 73.9(3)
C9 C8 C7 108.4(7)
C9 C8 Zr1 73.7(4)
C7 C8 Zr1 75.1(3)
C8 C9 C10 109.2(8)
C8 C9 Zr1 75.3(4)
C10 C9 Zr1 76.4(5)
C9 C10 C6 108.7(8)
C9 C10 Zr1 72.7(5)
C6 C10 Zr1 73.9(4)
C12 C11 Si1 124.6(3)
C12 C11 Zr1 109.4(3)
Si1 C11 Zr1 125.8(2)
C11 C12 C13 120.9(4)
C11 C12 C15 123.3(4)
C13 C12 C15 115.8(4)
C14 C13 C21 123.2(4)
C14 C13 C12 120.9(4)
C21 C13 C12 115.9(3)
C13 C14 Si4 125.8(3)
C13 C14 Zr1 109.3(3)
Si4 C14 Zr1 124.8(2)
C16 C15 C20 118.3(4)
C16 C15 C12 120.6(4)
C20 C15 C12 121.0(4)
C15 C16 C17 121.0(4)
C18 C17 C16 119.0(4)
C19 C18 C17 120.4(5)
C18 C19 C20 120.4(5)
C15 C20 C19 120.7(4)
C22 C21 C26 117.1(5)
C22 C21 C13 120.4(4)
C26 C21 C13 122.4(4)
C23 C22 C21 121.6(6)
C24 C23 C22 120.3(7)
C23 C24 C25 119.9(7)
C24 C25 C26 119.8(7)
C25 C26 C21 121.3(6)
C34 C33 Si1 172.6(4)
C33 C34 C35 177.5(6)
C40 C35 C36 118.3(5)
C40 C35 C34 119.7(5)
C36 C35 C34 121.9(4)
C37 C36 C35 121.9(5)
C38 C37 C36 119.8(5)
C37 C38 C39 120.4(6)
C38 C39 C40 120.2(6)
C35 C40 C39 119.4(5)
C48 C47 Si4 171.3(5)
C47 C48 C49 177.3(6)
C50 C49 C54 119.7(6)
C50 C49 C48 119.1(7)
C54 C49 C48 121.2(6)
C49 C50 C51 119.5(9)
C52 C51 C50 120.9(10)
C51 C52 C53 120.0(8)
C52 C53 C54 120.2(9)
C49 C54 C53 119.8(8)

loop_
_geom_bond_atom_site_label_1
_geom_bond_atom_site_label_2
_geom_bond_distance
Zr1 C14 2.271(4)
Zr1 C11 2.275(4)
Zr1 C9 2.472(7)
Zr1 C4 2.484(5)
Zr1 C8 2.491(6)
Zr1 C3 2.509(5)
Zr1 C6 2.511(5)
Zr1 C7 2.515(5)
Zr1 C10 2.517(6)
Zr1 C5 2.520(5)
Zr1 C1 2.522(5)
Zr1 C2 2.536(5)
Si1 C33 1.878(5)
Si1 C11 1.884(4)
Si1 Si2 2.3753(19)
Si1 Si3 2.3840(18)
Si2 C28 1.855(6)
Si2 C29 1.858(6)
Si2 C27 1.871(6)
Si3 C32 1.819(7)
Si3 C30 1.845(6)
Si3 C31 1.865(8)
Si4 C47 1.858(5)
Si4 C14 1.873(4)
Si4 Si5 2.363(2)
Si4 Si6 2.3789(18)
Si5 C42 1.844(6)
Si5 C41 1.870(6)
Si5 C43 1.892(5)
Si6 C46 1.864(5)
Si6 C44 1.868(6)
Si6 C45 1.877(5)
C1 C5 1.386(7)
C1 C2 1.393(7)
C2 C3 1.385(8)
C3 C4 1.389(8)
C4 C5 1.372(7)
C6 C10 1.370(10)
C6 C7 1.377(8)
C7 C8 1.370(8)
C8 C9 1.330(11)
C9 C10 1.332(11)
C11 C12 1.355(5)
C12 C13 1.504(5)
C12 C15 1.508(5)
C13 C14 1.359(5)
C13 C21 1.496(6)
C15 C16 1.380(5)
C15 C20 1.384(6)
C16 C17 1.400(6)
C17 C18 1.379(7)
C18 C19 1.360(7)
C19 C20 1.386(6)
C21 C22 1.380(6)
C21 C26 1.386(6)
C22 C23 1.377(7)
C23 C24 1.353(10)
C24 C25 1.374(10)
C25 C26 1.377(8)
C33 C34 1.191(6)
C34 C35 1.435(6)
C35 C40 1.377(6)
C35 C36 1.382(6)
C36 C37 1.357(7)
C37 C38 1.348(7)
C38 C39 1.371(8)
C39 C40 1.393(7)
C47 C48 1.212(6)
C48 C49 1.449(7)
C49 C50 1.358(9)
C49 C54 1.370(9)
C50 C51 1.395(10)
C51 C52 1.347(14)
C52 C53 1.348(14)
C53 C54 1.398(9)

loop_
_geom_torsion_atom_site_label_1
_geom_torsion_atom_site_label_2
_geom_torsion_atom_site_label_3
_geom_torsion_atom_site_label_4
_geom_torsion
C33 Si1 Si2 C28 -25.8(3)
C11 Si1 Si2 C28 -139.9(3)
Si3 Si1 Si2 C28 77.0(3)
C33 Si1 Si2 C29 -146.1(3)
C11 Si1 Si2 C29 99.8(3)
Si3 Si1 Si2 C29 -43.3(2)
C33 Si1 Si2 C27 92.2(3)
C11 Si1 Si2 C27 -21.9(3)
Si3 Si1 Si2 C27 -165.0(3)
C33 Si1 Si3 C32 29.6(5)
C11 Si1 Si3 C32 143.7(5)
Si2 Si1 Si3 C32 -76.3(5)
C33 Si1 Si3 C30 150.6(3)
C11 Si1 Si3 C30 -95.3(3)
Si2 Si1 Si3 C30 44.8(3)
C33 Si1 Si3 C31 -90.3(4)
C11 Si1 Si3 C31 23.8(5)
Si2 Si1 Si3 C31 163.9(4)
C47 Si4 Si5 C42 -173.6(3)
C14 Si4 Si5 C42 71.5(3)
Si6 Si4 Si5 C42 -69.4(3)
C47 Si4 Si5 C41 59.4(3)
C14 Si4 Si5 C41 -55.5(3)
Si6 Si4 Si5 C41 163.7(3)
C47 Si4 Si5 C43 -54.6(3)
C14 Si4 Si5 C43 -169.5(3)
Si6 Si4 Si5 C43 49.6(2)
C47 Si4 Si6 C46 -101.0(3)
C14 Si4 Si6 C46 14.5(3)
Si5 Si4 Si6 C46 157.9(2)
C47 Si4 Si6 C44 136.1(3)
C14 Si4 Si6 C44 -108.5(3)
Si5 Si4 Si6 C44 34.9(2)
C47 Si4 Si6 C45 17.8(3)
C14 Si4 Si6 C45 133.3(3)
Si5 Si4 Si6 C45 -83.4(2)
C14 Zr1 C1 C5 160.4(4)
C11 Zr1 C1 C5 81.0(4)
C9 Zr1 C1 C5 -88.9(6)
C4 Zr1 C1 C5 -36.4(3)
C8 Zr1 C1 C5 -41.9(6)
C3 Zr1 C1 C5 -77.2(4)
C6 Zr1 C1 C5 113.7(13)
C7 Zr1 C1 C5 9.3(7)
C10 Zr1 C1 C5 -138.5(7)
C2 Zr1 C1 C5 -113.9(5)
C14 Zr1 C1 C2 -85.7(4)
C11 Zr1 C1 C2 -165.1(4)
C9 Zr1 C1 C2 25.0(7)
C4 Zr1 C1 C2 77.5(4)
C8 Zr1 C1 C2 72.0(6)
C3 Zr1 C1 C2 36.7(3)
C6 Zr1 C1 C2 -132.4(13)
C7 Zr1 C1 C2 123.2(5)
C10 Zr1 C1 C2 -24.6(8)
C5 Zr1 C1 C2 113.9(5)
C5 C1 C2 C3 1.7(6)
Zr1 C1 C2 C3 -65.4(4)
C5 C1 C2 Zr1 67.1(3)
C14 Zr1 C2 C3 -154.1(4)
C11 Zr1 C2 C3 132.2(4)
C9 Zr1 C2 C3 -47.5(5)
C4 Zr1 C2 C3 37.5(4)
C8 Zr1 C2 C3 -16.4(5)
C6 Zr1 C2 C3 -83.5(6)
C7 Zr1 C2 C3 -8.4(6)
C10 Zr1 C2 C3 -77.7(5)
C5 Zr1 C2 C3 77.7(4)
C1 Zr1 C2 C3 115.2(5)
C14 Zr1 C2 C1 90.7(4)
C11 Zr1 C2 C1 17.1(4)
C9 Zr1 C2 C1 -162.6(5)
C4 Zr1 C2 C1 -77.6(4)
C8 Zr1 C2 C1 -131.5(4)
C3 Zr1 C2 C1 -115.2(5)
C6 Zr1 C2 C1 161.3(4)
C7 Zr1 C2 C1 -123.5(5)
C10 Zr1 C2 C1 167.1(4)
C5 Zr1 C2 C1 -37.4(3)
C1 C2 C3 C4 -0.4(6)
Zr1 C2 C3 C4 -66.1(4)
C1 C2 C3 Zr1 65.7(4)
C14 Zr1 C3 C2 27.8(4)
C11 Zr1 C3 C2 -69.3(5)
C9 Zr1 C3 C2 135.3(5)
C4 Zr1 C3 C2 -114.4(6)
C8 Zr1 C3 C2 166.1(4)
C6 Zr1 C3 C2 140.1(4)
C7 Zr1 C3 C2 175.5(3)
C10 Zr1 C3 C2 118.1(4)
C5 Zr1 C3 C2 -77.2(4)
C1 Zr1 C3 C2 -36.9(3)
C14 Zr1 C3 C4 142.2(4)
C11 Zr1 C3 C4 45.1(6)
C9 Zr1 C3 C4 -110.3(5)
C8 Zr1 C3 C4 -79.6(5)
C6 Zr1 C3 C4 -105.5(5)
C7 Zr1 C3 C4 -70.1(5)
C10 Zr1 C3 C4 -127.5(4)
C5 Zr1 C3 C4 37.2(4)
C1 Zr1 C3 C4 77.5(4)
C2 Zr1 C3 C4 114.4(6)
C2 C3 C4 C5 -1.2(7)
Zr1 C3 C4 C5 -68.8(4)
C2 C3 C4 Zr1 67.6(4)
C14 Zr1 C4 C5 60.5(4)
C11 Zr1 C4 C5 -34.5(4)
C9 Zr1 C4 C5 -175.8(4)
C8 Zr1 C4 C5 -147.1(4)
C3 Zr1 C4 C5 113.8(6)
C6 Zr1 C4 C5 -135.7(4)
C7 Zr1 C4 C5 -123.4(3)
C10 Zr1 C4 C5 -177.2(4)
C1 Zr1 C4 C5 36.5(3)
C2 Zr1 C4 C5 76.9(4)
C14 Zr1 C4 C3 -53.4(6)
C11 Zr1 C4 C3 -148.4(4)
C9 Zr1 C4 C3 70.3(5)
C8 Zr1 C4 C3 99.0(5)
C6 Zr1 C4 C3 110.5(5)
C7 Zr1 C4 C3 122.8(4)
C10 Zr1 C4 C3 69.0(5)
C5 Zr1 C4 C3 -113.8(6)
C1 Zr1 C4 C3 -77.3(4)
C2 Zr1 C4 C3 -37.0(4)
C3 C4 C5 C1 2.3(6)
Zr1 C4 C5 C1 -66.0(4)
C3 C4 C5 Zr1 68.3(4)
C2 C1 C5 C4 -2.5(6)
Zr1 C1 C5 C4 65.1(4)
C2 C1 C5 Zr1 -67.5(3)
C14 Zr1 C5 C4 -137.2(3)
C11 Zr1 C5 C4 147.7(4)
C9 Zr1 C5 C4 5.3(5)
C8 Zr1 C5 C4 35.4(4)
C3 Zr1 C5 C4 -37.9(4)
C6 Zr1 C5 C4 85.1(5)
C7 Zr1 C5 C4 69.3(4)
C10 Zr1 C5 C4 6.4(9)
C1 Zr1 C5 C4 -115.7(5)
C2 Zr1 C5 C4 -78.2(4)
C14 Zr1 C5 C1 -21.5(4)
C11 Zr1 C5 C1 -96.6(4)
C9 Zr1 C5 C1 121.0(4)
C4 Zr1 C5 C1 115.7(5)
C8 Zr1 C5 C1 151.1(4)
C3 Zr1 C5 C1 77.9(4)
C6 Zr1 C5 C1 -159.2(4)
C7 Zr1 C5 C1 -175.0(3)
C10 Zr1 C5 C1 122.1(7)
C2 Zr1 C5 C1 37.5(3)
C14 Zr1 C6 C10 78.9(6)
C11 Zr1 C6 C10 158.3(6)
C9 Zr1 C6 C10 -35.7(5)
C4 Zr1 C6 C10 -89.7(7)
C8 Zr1 C6 C10 -75.2(5)
C3 Zr1 C6 C10 -41.8(8)
C7 Zr1 C6 C10 -112.6(6)
C5 Zr1 C6 C10 -139.0(6)
C1 Zr1 C6 C10 125.3(11)
C2 Zr1 C6 C10 9.4(9)
C14 Zr1 C6 C7 -168.5(4)
C11 Zr1 C6 C7 -89.1(4)
C9 Zr1 C6 C7 76.9(5)
C4 Zr1 C6 C7 22.9(6)
C8 Zr1 C6 C7 37.3(4)
C3 Zr1 C6 C7 70.8(6)
C10 Zr1 C6 C7 112.6(6)
C5 Zr1 C6 C7 -26.4(7)
C1 Zr1 C6 C7 -122.1(12)
C2 Zr1 C6 C7 121.9(6)
C10 C6 C7 C8 1.9(7)
Zr1 C6 C7 C8 -66.2(4)
C10 C6 C7 Zr1 68.0(4)
C14 Zr1 C7 C8 127.2(5)
C11 Zr1 C7 C8 -159.0(5)
C9 Zr1 C7 C8 36.5(5)
C4 Zr1 C7 C8 -49.7(5)
C3 Zr1 C7 C8 -18.2(6)
C6 Zr1 C7 C8 114.0(6)
C10 Zr1 C7 C8 76.0(5)
C5 Zr1 C7 C8 -80.6(5)
C1 Zr1 C7 C8 -86.3(6)
C2 Zr1 C7 C8 -13.1(8)
C14 Zr1 C7 C6 13.1(5)
C11 Zr1 C7 C6 87.0(4)
C9 Zr1 C7 C6 -77.6(5)
C4 Zr1 C7 C6 -163.7(4)
C8 Zr1 C7 C6 -114.0(6)
C3 Zr1 C7 C6 -132.2(5)
C10 Zr1 C7 C6 -38.0(4)
C5 Zr1 C7 C6 165.4(4)
C1 Zr1 C7 C6 159.7(4)
C2 Zr1 C7 C6 -127.1(6)
C6 C7 C8 C9 0.0(8)
Zr1 C7 C8 C9 -66.7(5)
C6 C7 C8 Zr1 66.7(4)
C14 Zr1 C8 C9 40.2(8)
C11 Zr1 C8 C9 137.5(6)
C4 Zr1 C8 C9 -112.7(7)
C3 Zr1 C8 C9 -80.8(7)
C6 Zr1 C8 C9 77.4(6)
C7 Zr1 C8 C9 114.8(8)
C10 Zr1 C8 C9 36.9(5)
C5 Zr1 C8 C9 -130.5(6)
C1 Zr1 C8 C9 -108.3(6)
C2 Zr1 C8 C9 -72.3(7)
C14 Zr1 C8 C7 -74.6(6)
C11 Zr1 C8 C7 22.7(6)
C9 Zr1 C8 C7 -114.8(8)
C4 Zr1 C8 C7 132.6(5)
C3 Zr1 C8 C7 164.4(5)
C6 Zr1 C8 C7 -37.4(4)
C10 Zr1 C8 C7 -77.9(5)
C5 Zr1 C8 C7 114.7(5)
C1 Zr1 C8 C7 137.0(4)
C2 Zr1 C8 C7 173.0(4)
C7 C8 C9 C10 -1.9(9)
Zr1 C8 C9 C10 -69.6(6)
C7 C8 C9 Zr1 67.6(5)
C14 Zr1 C9 C8 -150.7(6)
C11 Zr1 C9 C8 -58.6(9)
C4 Zr1 C9 C8 67.7(6)
C3 Zr1 C9 C8 98.0(7)
C6 Zr1 C9 C8 -77.9(5)
C7 Zr1 C9 C8 -37.3(5)
C10 Zr1 C9 C8 -114.4(8)
C5 Zr1 C9 C8 64.9(6)
C1 Zr1 C9 C8 107.4(5)
C2 Zr1 C9 C8 121.0(6)
C14 Zr1 C9 C10 -36.3(7)
C11 Zr1 C9 C10 55.7(9)
C4 Zr1 C9 C10 -177.9(6)
C8 Zr1 C9 C10 114.4(8)
C3 Zr1 C9 C10 -147.6(7)
C6 Zr1 C9 C10 36.5(5)
C7 Zr1 C9 C10 77.1(6)
C5 Zr1 C9 C10 179.3(5)
C1 Zr1 C9 C10 -138.2(5)
C2 Zr1 C9 C10 -124.6(6)
C8 C9 C10 C6 3.2(10)
Zr1 C9 C10 C6 -65.7(5)
C8 C9 C10 Zr1 68.8(6)
C7 C6 C10 C9 -3.1(8)
Zr1 C6 C10 C9 64.8(6)
C7 C6 C10 Zr1 -67.9(4)
C14 Zr1 C10 C9 145.4(7)
C11 Zr1 C10 C9 -139.5(7)
C4 Zr1 C10 C9 2.6(8)
C8 Zr1 C10 C9 -37.0(5)
C3 Zr1 C10 C9 35.0(7)
C6 Zr1 C10 C9 -116.1(8)
C7 Zr1 C10 C9 -77.9(6)
C5 Zr1 C10 C9 -1.6(12)
C1 Zr1 C10 C9 83.9(7)
C2 Zr1 C10 C9 68.7(7)
C14 Zr1 C10 C6 -98.5(6)
C11 Zr1 C10 C6 -23.3(6)
C9 Zr1 C10 C6 116.1(8)
C4 Zr1 C10 C6 118.8(6)
C8 Zr1 C10 C6 79.1(4)
C3 Zr1 C10 C6 151.2(5)
C7 Zr1 C10 C6 38.2(4)
C5 Zr1 C10 C6 114.5(9)
C1 Zr1 C10 C6 -159.9(4)
C2 Zr1 C10 C6 -175.2(4)
C33 Si1 C11 C12 -173.0(3)
Si2 Si1 C11 C12 -61.0(4)
Si3 Si1 C11 C12 77.3(4)
C33 Si1 C11 Zr1 1.3(3)
Si2 Si1 C11 Zr1 113.2(2)
Si3 Si1 C11 Zr1 -108.5(2)
C14 Zr1 C11 C12 0.2(3)
C9 Zr1 C11 C12 -104.4(5)
C4 Zr1 C11 C12 134.1(3)
C8 Zr1 C11 C12 -133.0(3)
C3 Zr1 C11 C12 110.3(4)
C6 Zr1 C11 C12 -89.2(3)
C7 Zr1 C11 C12 -121.2(3)
C10 Zr1 C11 C12 -77.1(3)
C5 Zr1 C11 C12 116.6(3)
C1 Zr1 C11 C12 84.9(3)
C2 Zr1 C11 C12 76.0(3)
C14 Zr1 C11 Si1 -174.8(3)
C9 Zr1 C11 Si1 80.6(5)
C4 Zr1 C11 Si1 -40.9(3)
C8 Zr1 C11 Si1 52.0(3)
C3 Zr1 C11 Si1 -64.7(4)
C6 Zr1 C11 Si1 95.9(3)
C7 Zr1 C11 Si1 63.8(3)
C10 Zr1 C11 Si1 107.9(3)
C5 Zr1 C11 Si1 -58.3(3)
C1 Zr1 C11 Si1 -90.0(3)
C2 Zr1 C11 Si1 -99.0(3)
Si1 C11 C12 C13 177.4(3)
Zr1 C11 C12 C13 2.3(5)
Si1 C11 C12 C15 0.0(6)
Zr1 C11 C12 C15 -175.0(3)
C11 C12 C13 C14 -5.3(6)
C15 C12 C13 C14 172.2(4)
C11 C12 C13 C21 171.5(4)
C15 C12 C13 C21 -11.0(5)
C21 C13 C14 Si4 7.8(6)
C12 C13 C14 Si4 -175.6(3)
C21 C13 C14 Zr1 -171.7(3)
C12 C13 C14 Zr1 4.9(5)
C47 Si4 C14 C13 -173.3(4)
Si5 Si4 C14 C13 -63.9(4)
Si6 Si4 C14 C13 74.7(4)
C47 Si4 C14 Zr1 6.1(3)
Si5 Si4 C14 Zr1 115.5(2)
Si6 Si4 C14 Zr1 -105.9(2)
C11 Zr1 C14 C13 -2.7(3)
C9 Zr1 C14 C13 129.5(3)
C4 Zr1 C14 C13 -110.7(3)
C8 Zr1 C14 C13 109.0(4)
C3 Zr1 C14 C13 -138.2(3)
C6 Zr1 C14 C13 80.4(3)
C7 Zr1 C14 C13 73.5(3)
C10 Zr1 C14 C13 111.7(4)
C5 Zr1 C14 C13 -80.5(3)
C1 Zr1 C14 C13 -91.7(3)
C2 Zr1 C14 C13 -123.8(3)
C11 Zr1 C14 Si4 177.8(2)
C9 Zr1 C14 Si4 -49.9(3)
C4 Zr1 C14 Si4 69.8(3)
C8 Zr1 C14 Si4 -70.4(4)
C3 Zr1 C14 Si4 42.3(3)
C6 Zr1 C14 Si4 -99.1(3)
C7 Zr1 C14 Si4 -106.0(3)
C10 Zr1 C14 Si4 -67.8(3)
C5 Zr1 C14 Si4 100.1(2)
C1 Zr1 C14 Si4 88.8(3)
C2 Zr1 C14 Si4 56.7(3)
C11 C12 C15 C16 -65.9(6)
C13 C12 C15 C16 116.6(4)
C11 C12 C15 C20 115.0(5)
C13 C12 C15 C20 -62.4(5)
C20 C15 C16 C17 1.7(7)
C12 C15 C16 C17 -177.4(4)
C15 C16 C17 C18 -1.0(7)
C16 C17 C18 C19 -0.1(8)
C17 C18 C19 C20 0.4(8)
C16 C15 C20 C19 -1.4(6)
C12 C15 C20 C19 177.7(4)
C18 C19 C20 C15 0.4(7)
C14 C13 C21 C22 110.4(5)
C12 C13 C21 C22 -66.4(5)
C14 C13 C21 C26 -72.0(6)
C12 C13 C21 C26 111.3(5)
C26 C21 C22 C23 -0.1(7)
C13 C21 C22 C23 177.6(5)
C21 C22 C23 C24 -0.5(9)
C22 C23 C24 C25 0.9(11)
C23 C24 C25 C26 -0.7(11)
C24 C25 C26 C21 0.0(9)
C22 C21 C26 C25 0.4(7)
C13 C21 C26 C25 -177.3(5)
C11 Si1 C33 C34 177(3)
Si2 Si1 C33 C34 56(4)
Si3 Si1 C33 C34 -57(4)
Si1 C33 C34 C35 -65(14)
C33 C34 C35 C40 121(12)
C33 C34 C35 C36 -56(12)
C40 C35 C36 C37 -1.4(8)
C34 C35 C36 C37 175.5(5)
C35 C36 C37 C38 0.6(9)
C36 C37 C38 C39 0.7(10)
C37 C38 C39 C40 -1.0(11)
C36 C35 C40 C39 1.1(8)
C34 C35 C40 C39 -175.9(5)
C38 C39 C40 C35 0.1(10)
C14 Si4 C47 C48 169(3)
Si5 Si4 C47 C48 43(3)
Si6 Si4 C47 C48 -69(3)
Si4 C47 C48 C49 -9(13)
C47 C48 C49 C50 -10(11)
C47 C48 C49 C54 170(11)
C54 C49 C50 C51 -1.3(12)
C48 C49 C50 C51 178.9(7)
C49 C50 C51 C52 1.3(15)
C50 C51 C52 C53 -1.0(16)
C51 C52 C53 C54 0.7(14)
C50 C49 C54 C53 1.0(11)
C48 C49 C54 C53 -179.2(6)
C52 C53 C54 C49 -0.7(12)
